data_2014963
loop_
_publ_author_name
'Nicola Rotiroti'
'Rafael Tamazyan'
'Sander van Smaalen'
'Ya. Mukovskii'

_publ_section_title
;
 Monoclinic La~1{-~<i>x</i>}Ba~<i>x~</i>MnO~3~ (<i>x</i> = 0.185) at
 160 K
;
_journal_coeditor_code BC1071
_journal_issue 9
_journal_name_full 'Acta Crystallographica Section C'
_journal_page_first i83
_journal_page_last i85
_journal_paper_doi 10.1107/S0108270105017518
_journal_volume 61
_journal_year 2005
_chemical_formula_moiety 'Ba0.185 La0.815 Mn1 O3'
_chemical_formula_structural 'Ba0.185 La0.815 Mn1 O3'
_chemical_formula_sum 'Ba0.185 La0.815 Mn O3'
_chemical_formula_weight 241.6
_chemical_name_common 'lanthanum barium manganite perovskite'
_chemical_name_systematic 'lanthanum barium manganese trioxide'
_space_group_IT_number 15
_symmetry_cell_setting monoclinic
_symmetry_space_group_name_Hall '-I 2yc'
_symmetry_space_group_name_H-M 'I 1 2/c 1'
_cell_angle_alpha 90
_cell_angle_beta 90.18(3)
_cell_angle_gamma 90
_cell_formula_units_Z 4
_cell_length_a 5.564(2)
_cell_length_b 5.510(2)
_cell_length_c 7.802(3)
_cell_measurement_reflns_used 25
_cell_measurement_temperature 160
_cell_measurement_theta_max 29.82
_cell_measurement_theta_min 18.37
_cell_volume 239.19(15)
_computing_cell_refinement 'SETANG LS in CAD-4 Software'
_computing_data_collection 'DATCOL in CAD-4 Software (Enraf--Nonius, 1989)'
_computing_data_reduction
;
HELENA (Spek, 1997) and  HABITUS (Herrendorf & B\"arnighausen,
1997)
;
_computing_molecular_graphics 'DIAMOND (Brandenburg, 2005)'
_computing_publication_material 'Jana2000 (Petricek <i>et al.</i>, 2000)'
_computing_structure_refinement 'Jana2000 (Petricek <i>et al.</i>, 2000)'
_computing_structure_solution 'program (reference?)'
_diffrn_ambient_temperature 160
_diffrn_measured_fraction_theta_full 1.00
_diffrn_measurement_device_type 'Nonius MACH3'
_diffrn_measurement_method '\w scans'
_diffrn_radiation_monochromator graphite
_diffrn_radiation_source 'Rotating Anode'
_diffrn_radiation_type 'Mo K\a'
_diffrn_radiation_wavelength 0.71069
_diffrn_reflns_av_R_equivalents 0.0000
_diffrn_reflns_av_sigmaI/netI 0.0168
_diffrn_reflns_limit_h_max 9
_diffrn_reflns_limit_h_min -9
_diffrn_reflns_limit_k_max 10
_diffrn_reflns_limit_k_min -10
_diffrn_reflns_limit_l_max 14
_diffrn_reflns_limit_l_min -9
_diffrn_reflns_number 1567
_diffrn_reflns_reduction_process 'data processed with the program HELENA (Spek, 1997)'
_diffrn_reflns_theta_full 39.94
_diffrn_reflns_theta_max 39.94
_diffrn_reflns_theta_min 4.50
_diffrn_standards_decay_% 0
_diffrn_standards_interval_time 60
_diffrn_standards_number 3
_exptl_absorpt_coefficient_mu 22.373
_exptl_absorpt_correction_T_max 0.327
_exptl_absorpt_correction_T_min 0.193
_exptl_absorpt_correction_type psi-scan
_exptl_absorpt_process_details '(HABITUS; Herrendorf & B\"arnighausen, 1997)'
_exptl_crystal_colour 'translucent dark brown'
_exptl_crystal_density_diffrn 6.7056
_exptl_crystal_description 'rectangular prism'
_exptl_crystal_F_000 423.2
_exptl_crystal_size_max 0.13
_exptl_crystal_size_mid 0.06
_exptl_crystal_size_min 0.05
_refine_diff_density_max 3.02
_refine_diff_density_min -2.99
_refine_ls_extinction_coef 0.00280(10)
_refine_ls_extinction_method 'B-C type 1 Gaussian isotropic (Becker & Coppens, 1974)'
_refine_ls_goodness_of_fit_ref 1.68
_refine_ls_number_parameters 31
_refine_ls_number_reflns 1567
_refine_ls_R_factor_all 0.0356
_refine_ls_R_factor_gt 0.0270
_refine_ls_shift/su_max 0.0001
_refine_ls_shift/su_mean 0
_refine_ls_structure_factor_coef F
_refine_ls_weighting_details w=1/(\s^2^(F)+0.0001F^2^)
_refine_ls_weighting_scheme sigma
_refine_ls_wR_factor_gt 0.0319
_refine_ls_wR_factor_ref 0.0327
_reflns_number_gt 1184
_reflns_number_total 1567
_reflns_threshold_expression I>3\s(I)
_cod_data_source_file bc1071.cif
_cod_data_source_block I
_cod_original_cell_volume 239.19(14)
_cod_original_sg_symbol_H-M 'I 2/c'
_cod_original_formula_sum 'Ba0.185 La0.815 Mn1 O3'
_cod_database_code 2014963
_cod_database_fobs_code 2014963

loop_
_symmetry_equiv_pos_site_id
_symmetry_equiv_pos_as_xyz
1 x,y,z
2 -x,y,1/2-z
3 -x,-y,-z
4 x,-y,1/2+z
5 1/2+x,1/2+y,1/2+z
6 1/2-x,1/2+y,-z
7 1/2-x,1/2-y,1/2-z
8 1/2+x,1/2-y,z

loop_
_atom_site_label
_atom_site_fract_x
_atom_site_fract_y
_atom_site_fract_z
_atom_site_U_iso_or_equiv
_atom_site_adp_type
_atom_site_calc_flag
_atom_site_refinement_flags
_atom_site_occupancy
_atom_site_disorder_assembly
_atom_site_disorder_group
_atom_site_type_symbol
Mn 0 0 0 0.00250(15) Uani d . 1 . . Mn
La 0 0.49717(5) 0.75 0.00399(7) Uani d . 0.815 . . La
Ba 0 0.4972 0.75 0.00399(7) Uani d . 0.185 . . Ba
O1 0 0.0569(7) 0.25 0.0107(10) Uani d . 1 . . O
O2 0.2513(7) 0.2495(4) -0.0298(4) 0.0117(8) Uani d . 1 . . O

loop_
_atom_site_aniso_label
_atom_site_aniso_U_11
_atom_site_aniso_U_22
_atom_site_aniso_U_33
_atom_site_aniso_U_12
_atom_site_aniso_U_13
_atom_site_aniso_U_23
_atom_site_aniso_type_symbol
Mn 0.0018(3) 0.0038(2) 0.0020(3) 0.0002(2) 0.0013(2) -0.00013(19) Mn
La 0.00413(12) 0.00502(12) 0.00281(13) 0 0.00096(9) 0 La
Ba 0.00413(12) 0.00502(12) 0.00281(13) 0 0.00096(9) 0 Ba
O1 0.012(2) 0.0134(15) 0.0064(16) 0 -0.0003(13) 0 O
O2 0.0131(15) 0.0111(12) 0.0110(12) -0.0043(9) 0.0009(11) 0.0004(9) O

loop_
_atom_type_symbol
_atom_type_scat_dispersion_real
_atom_type_scat_dispersion_imag
_atom_type_scat_source
La -0.287 2.452 'International Tables Vol C Tables  4.2.6.8 and 6.1.1.1'
Ba -0.324 2.282 'International Tables Vol C Tables  4.2.6.8 and 6.1.1.1'
Mn 0.337 0.728 'International Tables Vol C Tables  4.2.6.8 and 6.1.1.1'
O 0.011 0.006 'International Tables Vol C Tables  4.2.6.8 and 6.1.1.1'

loop_
_geom_angle_atom_site_label_1
_geom_angle_atom_site_label_2
_geom_angle_atom_site_label_3
_geom_angle_site_symmetry_1
_geom_angle_site_symmetry_3
_geom_angle
_geom_angle_publ_flag
O1 Mn O1 . 3_555 180 no
O2 Mn O2 . 3_555 180 no
O2 Mn O2 6_545 8_455 180 no
O1 Mn O2 . . 90.46(12) no
O1 Mn O2 . 3_555 89.54(12) yes
O1 Mn O2 . 6_545 89.81(12) yes
O1 Mn O2 . 8_455 90.19(12) no
O1 Mn O2 3_555 . 89.54(12) no
O1 Mn O2 3_555 3_555 90.46(12) no
O1 Mn O2 3_555 6_545 90.19(12) no
O1 Mn O2 3_555 8_455 89.81(12) no
O2 Mn O2 . 6_545 90.25(14) no
O2 Mn O2 . 8_455 89.75(14) yes
O2 Mn O2 3_555 6_545 89.75(14) no
O2 Mn O2 3_555 8_455 90.25(14) no
O1 La O1 5_455 5_555 166.51(12) no
O1 La O1 5_455 3_556 96.75(8) no
O1 La O1 5_455 3_566 83.25(8) no
O1 La O2 5_455 1_556 126.44(9) no
O1 La O2 5_455 5_455 58.52(8) no
O1 La O2 5_455 3_566 58.06(8) no
O1 La O2 5_455 7_555 126.40(9) no
O1 La O2 5_455 2_555 61.93(10) no
O1 La O2 5_455 6_556 114.25(9) no
O1 La O2 5_455 4_565 114.69(9) no
O1 La O2 5_455 8_456 61.95(10) no
O1 La O1 5_555 5_455 166.51(12) no
O1 La O1 5_555 3_556 96.75(8) no
O1 La O1 5_555 3_566 83.25(8) no
O1 La O2 5_555 1_556 61.93(10) no
O1 La O2 5_555 5_455 114.25(9) no
O1 La O2 5_555 3_566 114.69(9) no
O1 La O2 5_555 7_555 61.95(10) no
O1 La O2 5_555 2_555 126.44(9) no
O1 La O2 5_555 6_556 58.52(8) no
O1 La O2 5_555 4_565 58.06(8) no
O1 La O2 5_555 8_456 126.40(9) no
O1 La O1 3_556 5_455 96.75(8) no
O1 La O1 3_556 5_555 96.75(8) no
O1 La O1 3_556 3_566 180 no
O1 La O2 3_556 1_556 58.33(6) no
O1 La O2 3_556 5_455 118.31(5) no
O1 La O2 3_556 3_566 118.26(5) no
O1 La O2 3_556 7_555 58.40(6) no
O1 La O2 3_556 2_555 58.33(6) no
O1 La O2 3_556 6_556 118.31(5) no
O1 La O2 3_556 4_565 118.26(5) no
O1 La O2 3_556 8_456 58.40(6) no
O1 La O1 3_566 5_455 83.25(8) no
O1 La O1 3_566 5_555 83.25(8) no
O1 La O1 3_566 3_556 180 no
O1 La O2 3_566 1_556 121.67(6) no
O1 La O2 3_566 5_455 61.69(5) no
O1 La O2 3_566 3_566 61.74(5) no
O1 La O2 3_566 7_555 121.60(6) no
O1 La O2 3_566 2_555 121.67(6) no
O1 La O2 3_566 6_556 61.69(5) no
O1 La O2 3_566 4_565 61.74(5) no
O1 La O2 3_566 8_456 121.60(6) no
O2 La O2 1_556 5_455 173.23(9) no
O2 La O2 1_556 3_566 90.83(9) no
O2 La O2 1_556 7_555 82.86(10) no
O2 La O2 1_556 2_555 116.65(8) no
O2 La O2 1_556 6_556 60.33(8) no
O2 La O2 1_556 4_565 118.87(11) no
O2 La O2 1_556 8_456 64.79(11) no
O2 La O2 5_455 1_556 173.23(9) no
O2 La O2 5_455 3_566 95.91(9) no
O2 La O2 5_455 7_555 90.40(9) no
O2 La O2 5_455 2_555 60.33(8) no
O2 La O2 5_455 6_556 123.37(7) no
O2 La O2 5_455 4_565 56.48(10) no
O2 La O2 5_455 8_456 119.35(11) no
O2 La O2 3_566 1_556 90.83(9) no
O2 La O2 3_566 5_455 95.91(9) no
O2 La O2 3_566 7_555 173.68(9) no
O2 La O2 3_566 2_555 118.87(11) no
O2 La O2 3_566 6_556 56.48(10) no
O2 La O2 3_566 4_565 123.47(7) no
O2 La O2 3_566 8_456 60.15(8) no
O2 La O2 7_555 1_556 82.86(10) no
O2 La O2 7_555 5_455 90.40(9) no
O2 La O2 7_555 3_566 173.68(9) no
O2 La O2 7_555 2_555 64.79(11) no
O2 La O2 7_555 6_556 119.35(11) no
O2 La O2 7_555 4_565 60.15(8) no
O2 La O2 7_555 8_456 116.80(9) no
O2 La O2 2_555 1_556 116.65(8) no
O2 La O2 2_555 5_455 60.33(8) no
O2 La O2 2_555 3_566 118.87(11) no
O2 La O2 2_555 7_555 64.79(11) no
O2 La O2 2_555 6_556 173.23(9) no
O2 La O2 2_555 4_565 90.83(9) no
O2 La O2 2_555 8_456 82.86(10) no
O2 La O2 6_556 1_556 60.33(8) no
O2 La O2 6_556 5_455 123.37(7) no
O2 La O2 6_556 3_566 56.48(10) no
O2 La O2 6_556 7_555 119.35(11) no
O2 La O2 6_556 2_555 173.23(9) no
O2 La O2 6_556 4_565 95.91(9) no
O2 La O2 6_556 8_456 90.40(9) no
O2 La O2 4_565 1_556 118.87(11) no
O2 La O2 4_565 5_455 56.48(10) no
O2 La O2 4_565 3_566 123.47(7) no
O2 La O2 4_565 7_555 60.15(8) no
O2 La O2 4_565 2_555 90.83(9) no
O2 La O2 4_565 6_556 95.91(9) no
O2 La O2 4_565 8_456 173.68(9) no
O2 La O2 8_456 1_556 64.79(11) no
O2 La O2 8_456 5_455 119.35(11) no
O2 La O2 8_456 3_566 60.15(8) no
O2 La O2 8_456 7_555 116.80(9) no
O2 La O2 8_456 2_555 82.86(10) no
O2 La O2 8_456 6_556 90.40(9) no
O2 La O2 8_456 4_565 173.68(9) no
Mn O1 Mn . 2_555 161.7(2) yes
Mn O1 La . 5_444 89.11(3) no
Mn O1 La . 5_544 88.76(3) no
Mn O1 La . 3_556 80.87(12) no
Mn O1 La . 3_566 99.13(12) no
Mn O1 Mn 2_555 . 161.7(2) no
Mn O1 La 2_555 5_444 88.76(3) no
Mn O1 La 2_555 5_544 89.11(3) no
Mn O1 La 2_555 3_556 80.87(12) no
Mn O1 La 2_555 3_566 99.13(12) no
La O1 La 5_444 5_544 166.51(17) no
La O1 La 5_444 3_556 83.25(8) no
La O1 La 5_444 3_566 96.75(8) no
La O1 La 5_544 5_444 166.51(17) no
La O1 La 5_544 3_556 83.25(8) no
La O1 La 5_544 3_566 96.75(8) no
La O1 La 3_556 5_444 83.25(8) no
La O1 La 3_556 5_544 83.25(8) no
La O1 La 3_556 3_566 180 no
La O1 La 3_566 5_444 96.75(8) no
La O1 La 3_566 5_544 96.75(8) no
La O1 La 3_566 3_556 180 no
Mn O2 Mn . 6_555 166.44(17) yes
Mn O2 La . 1_554 93.66(14) no
Mn O2 La . 5_544 85.11(9) no
Mn O2 La . 3_566 84.54(12) no
Mn O2 La . 7_555 95.31(10) no
Mn O2 Mn 6_555 . 166.44(17) no
Mn O2 La 6_555 1_554 94.97(10) no
Mn O2 La 6_555 5_544 85.09(12) no
Mn O2 La 6_555 3_566 85.15(9) no
Mn O2 La 6_555 7_555 93.98(14) no
La O2 La 1_554 5_544 173.23(13) no
La O2 La 1_554 3_566 89.17(10) no
La O2 La 1_554 7_555 97.14(10) no
La O2 La 5_544 1_554 173.23(13) no
La O2 La 5_544 3_566 84.09(8) no
La O2 La 5_544 7_555 89.60(10) no
La O2 La 3_566 1_554 89.17(10) no
La O2 La 3_566 5_544 84.09(8) no
La O2 La 3_566 7_555 173.68(13) no
La O2 La 7_555 1_554 97.14(10) no
La O2 La 7_555 5_544 89.60(10) no
La O2 La 7_555 3_566 173.68(13) no

loop_
_geom_bond_atom_site_label_1
_geom_bond_atom_site_label_2
_geom_bond_site_symmetry_1
_geom_bond_site_symmetry_2
_geom_bond_distance
_geom_bond_publ_flag
Mn O1 . . 1.9755(7) yes
Mn O1 . 3_555 1.9755(7) no
Mn O2 . . 1.975(3) yes
Mn O2 . 3_555 1.975(3) no
Mn O2 . 6_545 1.968(3) yes
Mn O2 . 8_455 1.968(3) no
La O1 . 5_455 2.8014(5) yes
La O1 . 5_555 2.8014(5) no
La O1 . 3_556 3.053(4) yes
La O1 . 3_566 2.457(4) yes
La O2 . 1_556 2.599(3) yes
La O2 . 5_455 2.932(3) yes
La O2 . 3_566 2.947(3) yes
La O2 . 7_555 2.594(3) yes
La O2 . 2_555 2.599(3) no
La O2 . 6_556 2.932(3) no
La O2 . 4_565 2.947(3) no
La O2 . 8_456 2.594(3) no
O1 O2 . . 2.805(4) no
O1 O2 . 5_445 2.784(4) no
O1 O2 . 3_555 2.782(4) no
O1 O2 . 7_555 2.793(4) no
O1 O2 . 2_555 2.805(4) no
O1 O2 . 6_545 2.784(4) no
O1 O2 . 4_555 2.782(4) no
O1 O2 . 8_455 2.793(4) no
O2 O2 . 6_545 2.794(3) no
O2 O2 . 6_555 2.794(3) no
O2 O2 . 8_455 2.782(6) no
O2 O2 . 8_555 2.782(6) no
